data_7720579
loop_
_publ_author_name
'de Vere-Tucker, Matthew'
'Squire, Imogen'
'Tritto, Michelangelo'
'Anandkar, Rohil'
'Syeda, Tayyibah'
'Uthayan, Divia'
'Aguila, Gabrielle'
'Silva de Moraes, Lygia'
'Bakewell, Clare'

_publ_section_title
;
 Amidines: a deeper look at the archetypal pro-ligand.
;
_journal_issue 12
_journal_name_full 'Dalton transactions (Cambridge, England : 2003)'
_journal_page_first 4977
_journal_page_last 4987
_journal_paper_doi 10.1039/d6dt00276e
_journal_volume 55
_journal_year 2026
_chemical_formula_moiety 'C37 H52 N2'
_chemical_formula_sum 'C37 H52 N2'
_chemical_formula_weight 524.80
_space_group_crystal_system monoclinic
_space_group_IT_number 15
_space_group_name_Hall '-C 2yc'
_space_group_name_H-M_alt 'C 1 2/c 1'
_atom_sites_solution_hydrogens geom
_atom_sites_solution_primary dual
_audit_creation_date 2026-01-28
_audit_creation_method
;
Olex2 1.5
(compiled 2025.07.13 svn.rb7424aed for OlexSys, GUI svn.r7314)
;
_audit_update_record
;
2026-01-30 deposited with the CCDC.	2026-03-03 downloaded from the CCDC.
;
_cell_angle_alpha 90
_cell_angle_beta 107.7290(10)
_cell_angle_gamma 90
_cell_formula_units_Z 8
_cell_length_a 17.9252(2)
_cell_length_b 12.26700(10)
_cell_length_c 31.3045(3)
_cell_measurement_reflns_used 45113
_cell_measurement_temperature 100.00(10)
_cell_measurement_theta_max 75.8100
_cell_measurement_theta_min 2.9590
_cell_volume 6556.58(12)
_computing_cell_refinement 'CrysAlisPro 1.171.44.118a (Rigaku OD, 2025)'
_computing_data_collection 'CrysAlisPro system (CCD 44.136a 64-bit (release 23-12-2025))'
_computing_data_reduction 'CrysAlisPro 1.171.44.118a (Rigaku OD, 2025)'
_computing_molecular_graphics 'Olex2 1.5 (Dolomanov et al., 2009)'
_computing_publication_material 'Olex2 1.5 (Dolomanov et al., 2009)'
_computing_structure_refinement 'SHELXL 2019/3 (Sheldrick, 2015)'
_computing_structure_solution 'SHELXT 2018/2 (Sheldrick, 2018)'
_diffrn_ambient_environment N~2~
_diffrn_ambient_temperature 100.00(10)
_diffrn_detector 'Hybrid Pixel Array Detector'
_diffrn_detector_area_resol_mean 10.0000
_diffrn_detector_type 'HyPix-Arc 100'
_diffrn_measured_fraction_theta_full 1.000
_diffrn_measured_fraction_theta_max 0.994
_diffrn_measurement_details
;
List of Runs (angles in degrees, time in seconds):

  # Type    Start    End  Width  t~exp~   \w     \q     \k     \f   Frames
#--------------------------------------------------------------------------
  1  \w      6.00 104.00   0.50    0.90    --   49.49-125.00 126.00  196
  2  \w     20.00 118.00   0.50    0.90    --   49.49-147.00 -39.00  196
  3  \w   -123.00 -64.00   0.50    0.90    --  -51.24-147.00 -39.00  118
  4  \w   -105.00   0.00   0.50    0.90    --  -51.24 125.00-155.00  210
  5  \w   -125.00 -78.00   0.50    0.90    --  -51.24-125.00 126.00   94
  6  \w   -119.00 -14.00   0.50    0.90    --  -51.24 147.00  10.00  210
  7  \w   -160.00 -64.00   0.50    0.90    --  -87.86-147.00 -39.00  192
  8  \w   -110.00 -14.00   0.50    0.90    --  -87.86 125.00-155.00  192
  9  \w   -161.00 -78.00   0.50    0.90    --  -87.86-125.00 126.00  166
 10  \w   -124.00 -16.00   0.50    0.90    --  -87.86 147.00  10.00  216
 11  \w     70.00 168.00   0.50    0.90    --   95.64 147.00  10.00  196
 12  \w     84.00 169.00   0.50    0.90    --   95.64 125.00-155.00  170
 13  \w     24.00 125.00   0.50    0.90    --   95.64-147.00 -39.00  202
 14  \w     22.00 111.00   0.50    0.90    --   95.64-125.00 126.00  178
 15  \w    -55.00 -14.00   0.50    0.90    --    4.00 133.00  43.02   82
 16  \w     -4.00  22.00   0.50    0.90    --   28.00  81.00-133.62   52
 17  \w     -2.00  24.00   0.50    0.90    --   28.00  78.00  92.02   52
 18  \w     -2.00  25.00   0.50    0.90    --   28.00  77.00   4.40   54
 19  \w     -4.00  22.00   0.50    0.90    --   28.00  81.00  30.54   52
 20  \w     -2.00  24.00   0.50    0.90    --   28.00  78.00-179.19   52
 21  \w     13.00  39.00   0.50    0.90    --   32.00  66.00 107.72   52
 22  \w     13.00  39.00   0.50    0.90    --   32.00  66.00 -80.60   52
 23  \w     13.00  39.00   0.50    0.90    --   32.00  66.00  15.93   52
 24  \w     22.00  53.00   0.50    0.90    --   36.00  59.00 -52.27   62
 25  \w     20.00  46.00   0.50    0.90    --   36.00  62.00  49.52   52
 26  \w     20.00  46.00   0.50    0.90    --   36.00  62.00-128.00   52
 27  \w     20.00  46.00   0.50    0.90    --   36.00  62.00  15.56   52
 28  \w     20.00  46.00   0.50    0.90    --   36.00  62.00  96.29   52
 29  \w     20.00  46.00   0.50    0.90    --   36.00  62.00 174.39   52
 30  \w   -120.00 -31.00   0.50    0.90    --  -44.00 -56.00-148.69  178
 31  \w    -63.00 -37.00   0.50    0.90    --  -48.00 -54.00 -51.81   52
 32  \w     38.00  64.00   0.50    0.90    --   49.49  56.00 120.92   52
 33  \w    -72.00 -41.00   0.50    0.90    --  -52.00 -55.00  69.40   62
 34  \w    -65.00 -39.00   0.50    0.90    --  -52.00 -56.00-174.65   52
 35  \w    -82.00 -45.00   0.50    0.90    --  -56.00 -53.00  46.37   74
 36  \w    -78.00 -43.00   0.50    0.90    --  -56.00 -56.00-103.23   70
 37  \w    -81.00 -43.00   0.50    0.90    --  -56.00 -56.00-138.02   76
 38  \w    -74.00 -43.00   0.50    0.90    --  -56.00 -56.00   7.66   62
 39  \w    -70.00 -44.00   0.50    0.90    --  -56.00 -56.00 147.72   52
 40  \w    -83.00 -46.00   0.50    0.90    --  -56.00 -56.00 -55.95   74
 41  \w    -80.00 -45.00   0.50    0.90    --  -56.00 -55.00 121.56   70
 42  \w    -68.00 -43.00   0.50    0.90    --  -56.00 -56.00 103.31   50
 43  \w    -75.00 -49.00   0.50    0.90    --  -60.00 -55.00 172.97   52
 44  \w    -82.00 -49.00   0.50    0.90    --  -60.00 -54.00  24.00   66
 45  \w    -78.00 -52.00   0.50    0.90    --  -64.00 -55.00 -74.06   52
 46  \w   -141.00-115.00   0.50    0.90    --  -68.00 -56.00 -20.73   52
 47  \w    -90.00 -56.00   0.50    0.90    --  -68.00 -55.00   4.69   68
 48  \w    -85.00 -59.00   0.50    0.90    --  -68.00 -52.00  50.28   52
 49  \w    -83.00 -58.00   0.50    0.90    --  -68.00 -55.00 110.47   50
 50  \w    -83.00 -57.00   0.50    0.90    --  -68.00 -55.00-136.72   52
 51  \w    -81.00 -55.00   0.50    0.90    --  -68.00 -56.00 -20.73   52
 52  \w    -89.00 -62.00   0.50    0.90    --  -72.00 -54.00  -1.36   54
 53  \w    -86.00 -60.00   0.50    0.90    --  -72.00 -56.00-162.44   52
 54  \w    -87.00 -61.00   0.50    0.90    --  -72.00 -54.00-152.91   52
 55  \w    -94.00 -63.00   0.50    0.90    --  -76.00 -56.00 -76.32   62
 56  \w    -93.00 -63.00   0.50    0.90    --  -76.00 -56.00 -37.23   60
 57  \w    -90.00 -63.00   0.50    0.90    --  -76.00 -56.00 -20.28   54
 58  \w    -89.00 -63.00   0.50    0.90    --  -76.00 -56.00 163.65   52
 59  \w    -96.00 -63.00   0.50    0.90    --  -76.00 -56.00 104.59   66
 60  \w   -151.00-125.00   0.50    0.90    --  -76.00 -56.00 -37.23   52
 61  \w    -88.00 -63.00   0.50    0.90    --  -76.00 -56.00 -95.18   50
 62  \w    -91.00 -66.00   0.50    0.90    --  -76.00 -51.00 -65.99   50
 63  \w    -98.00 -63.00   0.50    0.90    --  -76.00 -56.00  84.60   70
 64  \w    -89.00 -63.00   0.50    0.90    --  -76.00 -56.00 145.68   52
 65  \w    -94.00 -65.00   0.50    0.90    --  -76.00 -54.00 130.85   58
 66  \w    -99.00 -68.00   0.50    0.90    --  -80.00 -55.00  51.11   62
 67  \w    -96.00 -70.00   0.50    0.90    --  -80.00 -52.00-115.12   52
 68  \w   -102.00 -68.00   0.50    0.90    --  -80.00 -55.00  30.02   68
 69  \w   -106.00 -73.00   0.50    0.90    --  -84.00 -53.00 177.32   66
 70  \w   -101.00 -72.00   0.50    0.90    --  -84.00 -55.00-163.55   58
 71  \w   -105.00 -75.00   0.50    0.90    --  -88.00 -56.00 -78.89   60
 72  \w   -103.00 -77.00   0.50    0.90    --  -88.00 -56.00 172.01   52
 73  \w   -107.00 -81.00   0.50    0.90    --  -92.00 -54.00 -15.07   52
 74  \w   -105.00 -80.00   0.50    0.90    --  -92.00 -55.00 -58.48   50
 75  \w   -162.00-136.00   0.50    0.90    --  -92.00 -55.00 -58.48   52
 76  \w   -105.00 -79.00   0.50    0.90    --  -92.00 -56.00  30.80   52
 77  \w    110.00 160.00   0.50    0.90    --   95.64 125.00 -60.00  100
 78  \w    146.00 171.00   0.50    0.90    --   95.64  61.00   0.00   50
 79  \w     91.00 125.00   0.50    0.90    --   95.64  61.00   0.00   68
 80  \w     39.00 111.00   0.50    0.90    --   95.64-125.00  90.00  144
 81  \w    100.00 143.00   0.50    0.90    --   95.64  77.00 -60.00   86
 82  \w     83.00 111.00   0.50    0.90    --   95.64-125.00-180.00   56
 83  \w     40.00 111.00   0.50    0.90    --   95.64-125.00   0.00  142
 84  \w     41.00  74.00   0.50    0.90    --   95.64-125.00-180.00   66
 85  \w   -165.00-139.00   0.50    0.90    --  -96.00 -55.00-120.32   52
 86  \w   -108.00 -83.00   0.50    0.90    --  -96.00 -56.00 -27.89   50
 87  \w   -170.00-134.00   0.50    0.90    --  -96.00 -57.00 120.58   72
 88  \w   -111.00 -85.00   0.50    0.90    --  -96.00 -58.00 100.25   52
 89  \w   -110.00 -83.00   0.50    0.90    --  -96.00 -56.00  50.92   54
 90  \w   -109.00 -83.00   0.50    0.90    --  -96.00 -57.00-130.46   52
 91  \w   -109.00 -83.00   0.50    0.90    --  -96.00 -57.00 120.58   52
 92  \w   -108.00 -83.00   0.50    0.90    --  -96.00 -56.00 164.79   50
 93  \w   -113.00 -83.00   0.50    0.90    --  -96.00 -56.00 -41.00   60
 94  \w   -108.00 -83.00   0.50    0.90    --  -96.00 -57.00   4.16   50
 95  \w   -112.00 -87.00   0.50    0.90    --  -96.00 -59.00 131.75   50
 96  \w   -109.00 -83.00   0.50    0.90    --  -96.00 -56.00-142.20   52
 97  \w   -171.00-124.00   0.50    0.90    --  -96.00 -56.00 -41.00   94
 98  \w   -169.00-124.00   0.50    0.90    --  -96.00 -56.00-142.20   90
 99  \w   -170.00-128.00   0.50    0.90    --  -96.00 -54.00 145.92   84
100  \w   -115.00 -84.00   0.50    0.90    --  -96.00 -56.00-150.96   62
101  \w   -111.00 -85.00   0.50    0.90    --  -96.00 -58.00  -8.41   52
102  \w   -172.00-146.00   0.50    0.90    --  -96.00 -56.00-150.96   52
103  \w   -108.00 -83.00   0.50    0.90    --  -96.00 -56.00 138.27   50
104  \w   -110.00 -83.00   0.50    0.90    --  -96.00 -56.00  38.18   54
105  \w   -170.00-136.00   0.50    0.90    --  -96.00 -56.00  38.18   68
106  \w   -111.00 -85.00   0.50    0.90    --  -96.00 -54.00 145.92   52
107  \w   -108.00 -83.00   0.50    0.90    --  -96.00 -57.00  22.92   50
108  \w   -171.00-132.00   0.50    0.90    --  -96.00 -59.00 -83.44   78
109  \w   -110.00 -84.00   0.50    0.90    --  -96.00 -55.00  13.34   52
110  \w   -108.00 -83.00   0.50    0.90    --  -96.00 -56.00  63.39   50
111  \w   -172.00-146.00   0.50    0.90    --  -96.00 -56.00  63.39   52
112  \w   -114.00 -88.00   0.50    0.90    --  -96.00 -59.00 -68.66   52
113  \w   -111.00 -85.00   0.50    0.90    --  -96.00 -57.00 -91.79   52
114  \w   -112.00 -87.00   0.50    0.90    --  -96.00 -59.00 -83.44   50
115  \w   -111.00 -85.00   0.50    0.90    --  -96.00 -58.00-110.23   52
116  \w   -108.00 -83.00   0.50    0.90    --  -96.00 -56.00 -58.66   50
117  \w   -109.00 -83.00   0.50    0.90    --  -96.00 -57.00 107.42   52
118  \w   -108.00 -83.00   0.50    0.90    --  -96.00 -57.00  86.71   50
119  \w   -111.00 -85.00   0.50    0.90    --  -96.00 -57.00 156.90   52
120  \w   -109.00 -84.00   0.50    0.90    --  -96.00 -55.00  76.40   50
121  \w   -111.00 -84.00   0.50    0.90    --  -96.00 -57.00-167.01   54
122  \w   -109.00 -83.00   0.50    0.90    --  -96.00 -57.00 172.82   52
123  \w   -111.00 -85.00   0.50    0.90    --  -96.00 -53.00-176.49   52
124  \w   -172.00-146.00   0.50    0.90    --  -96.00 -53.00-176.49   52
125  \w   -112.00 -84.00   0.50    0.90    --  -96.00 -55.00-120.32   56
126  \w   -171.00-142.00   0.50    0.90    --  -96.00 -57.00  86.71   58
127  \w     66.00  96.00   0.50    0.90    --  100.00  16.00  32.15   60
128  \w     33.00  95.00   0.50    0.90    --  101.75  -2.00 137.38  124
129  \w    106.00 145.00   0.50    0.90    --  101.75  13.00-158.43   78
130  \w     60.00 101.00   0.50    0.90    --  101.75  13.00-158.43   82
131  \w     33.00  82.00   0.50    0.90    --  101.75 -85.00 106.35   98
132  \w     78.00 106.00   0.50    0.90    --  101.75 -90.00 161.79   56
133  \w     65.00 175.00   0.50    0.90    --  101.75  15.00 -38.54  220
134  \w     78.00 149.00   0.50    0.90    --  101.75  -2.00 -83.23  142
135  \w     41.00  67.00   0.50    0.90    --  101.75  -2.00 -83.23   52
136  \w     34.00  73.00   0.50    0.90    --  101.75 -83.00  26.16   78
137  \w     33.00  73.00   0.50    0.90    --  101.75 -90.00 161.79   80
138  \w    121.00 148.00   0.50    0.90    --  101.75  -2.00  23.57   54
139  \w     34.00  59.00   0.50    0.90    --  101.75 -83.00-167.95   50
140  \w     33.00  94.00   0.50    0.90    --  101.75 -86.00 -72.74  122
141  \w     33.00  97.00   0.50    0.90    --  101.75 -87.00 129.41  128
142  \w     83.00 114.00   0.50    0.90    --  101.75  -2.00  23.57   62
143  \w     33.00 104.00   0.50    0.90    --  101.75 -90.00 -45.35  142
144  \w    136.00 176.00   0.50    0.90    --  101.75  15.00 150.44   80
145  \w     32.00  57.00   0.50    0.90    --  101.75 -75.00 129.29   50
146  \w     67.00 118.00   0.50    0.90    --  101.75  15.00 150.44  102
147  \w     43.00  68.00   0.50    0.90    --  101.75  -2.00  23.57   50
148  \w     80.00 108.00   0.50    0.90    --  101.75 -84.00 -10.65   56
149  \w     37.00  73.00   0.50    0.90    --  101.75 -77.00   2.72   72
150  \w     33.00  70.00   0.50    0.90    --  101.75 -84.00 -10.65   74
151  \w     36.00  77.00   0.50    0.90    --  101.75 -81.00-159.51   82
152  \w     32.00  67.00   0.50    0.90    --  101.75 -76.00-116.36   70
153  \w     33.00  85.00   0.50    0.90    --  101.75 -79.00 164.97  104
154  \w     83.00 108.00   0.50    0.90    --  101.75 -87.00 -32.90   50
155  \w     39.00  74.00   0.50    0.90    --  101.75 -77.00  71.57   70
156  \w     83.00 108.00   0.50    0.90    --  101.75 -86.00-132.43   50
157  \w     33.00  69.00   0.50    0.90    --  101.75 -86.00-132.43   72
158  \w     33.00  66.00   0.50    0.90    --  101.75 -87.00 -32.90   66
159  \w     77.00 111.00   0.50    0.90    --  101.75 -84.00  57.38   68
160  \w     33.00  74.00   0.50    0.90    --  101.75 -84.00  57.38   82
161  \w     33.00  60.00   0.50    0.90    --  101.75 -76.00 -72.68   54
162  \w    136.00 177.00   0.50    0.90    --  101.75  15.00  65.48   82
163  \w     65.00 105.00   0.50    0.90    --  101.75  15.00  65.48   80
164  \w     62.00 105.00   0.50    0.90    --  101.75  15.00 109.88   86
165  \w    151.00 177.00   0.50    0.90    --  101.75  15.00 -82.83   52
166  \w     64.00 107.00   0.50    0.90    --  101.75  15.00 -82.83   86
167  \w    114.00 160.00   0.50    0.90    --  101.75  -2.00 137.38   92
;
_diffrn_measurement_device 'four-circle diffractometer'
_diffrn_measurement_device_type 'XtaLAB Synergy R, DW system, HyPix-Arc 100'
_diffrn_measurement_method '\w scans'
_diffrn_orient_matrix_type 'CrysAlisPro convention (1999,Acta A55,543-557)'
_diffrn_orient_matrix_UB_11 -0.0122687000
_diffrn_orient_matrix_UB_12 0.0252963000
_diffrn_orient_matrix_UB_13 -0.0498804000
_diffrn_orient_matrix_UB_21 0.0766317000
_diffrn_orient_matrix_UB_22 0.0662695000
_diffrn_orient_matrix_UB_23 0.0129084000
_diffrn_orient_matrix_UB_31 0.0460152000
_diffrn_orient_matrix_UB_32 -0.1036452000
_diffrn_orient_matrix_UB_33 -0.0039107000
_diffrn_radiation_monochromator mirror
_diffrn_radiation_probe x-ray
_diffrn_radiation_type 'Cu K\a'
_diffrn_radiation_wavelength 1.54184
_diffrn_reflns_av_R_equivalents 0.0510
_diffrn_reflns_av_unetI/netI 0.0119
_diffrn_reflns_Laue_measured_fraction_full 1.000
_diffrn_reflns_Laue_measured_fraction_max 0.994
_diffrn_reflns_limit_h_max 22
_diffrn_reflns_limit_h_min -22
_diffrn_reflns_limit_k_max 14
_diffrn_reflns_limit_k_min -15
_diffrn_reflns_limit_l_max 39
_diffrn_reflns_limit_l_min -39
_diffrn_reflns_number 149453
_diffrn_reflns_point_group_measured_fraction_full 1.000
_diffrn_reflns_point_group_measured_fraction_max 0.994
_diffrn_reflns_theta_full 67.684
_diffrn_reflns_theta_max 76.099
_diffrn_reflns_theta_min 2.964
_diffrn_source 'Rotating-anode X-ray tube'
_diffrn_source_type 'Rigaku (Cu) X-ray Source'
_exptl_absorpt_coefficient_mu 0.452
_exptl_absorpt_correction_T_max 1.000
_exptl_absorpt_correction_T_min 0.670
_exptl_absorpt_correction_type gaussian
_exptl_absorpt_process_details
;
CrysAlisPro 1.171.44.118a (Rigaku Oxford Diffraction, 2025)
Numerical absorption correction based on gaussian integration over
a multifaceted crystal model
Empirical absorption correction using spherical harmonics,
implemented in SCALE3 ABSPACK scaling algorithm.
;
_exptl_crystal_colour 'clear colourless'
_exptl_crystal_colour_lustre clear
_exptl_crystal_colour_primary colourless
_exptl_crystal_density_diffrn 1.063
_exptl_crystal_description irregular
_exptl_crystal_F_000 2304
_exptl_crystal_recrystallization_method 'Re-crystallisation from solvent: hexane'
_exptl_crystal_size_max 0.23
_exptl_crystal_size_mid 0.19
_exptl_crystal_size_min 0.14
_refine_diff_density_max 0.206
_refine_diff_density_min -0.319
_refine_diff_density_rms 0.041
_refine_ls_extinction_method none
_refine_ls_goodness_of_fit_ref 1.023
_refine_ls_hydrogen_treatment constr
_refine_ls_matrix_type full
_refine_ls_number_parameters 368
_refine_ls_number_reflns 6834
_refine_ls_number_restraints 8
_refine_ls_restrained_S_all 1.034
_refine_ls_R_factor_all 0.0520
_refine_ls_R_factor_gt 0.0498
_refine_ls_shift/su_max 0.001
_refine_ls_shift/su_mean 0.000
_refine_ls_structure_factor_coef Fsqd
_refine_ls_weighting_details 'w=1/[\s^2^(Fo^2^)+(0.0526P)^2^+6.2908P] where P=(Fo^2^+2Fc^2^)/3'
_refine_ls_weighting_scheme calc
_refine_ls_wR_factor_gt 0.1209
_refine_ls_wR_factor_ref 0.1227
_reflns_Friedel_coverage 0.000
_reflns_number_gt 6427
_reflns_number_total 6834
_reflns_threshold_expression 'I > 2\s(I)'
_cod_data_source_file d6dt00276e3.cif
_cod_data_source_block dippAmdippH_12
_cod_depositor_comments 'Adding full bibliography for 7720566--7720581.cif.'
_cod_database_code 7720579
_shelx_shelxl_version_number 2019/3
_chemical_oxdiff_formula 'C37 H52 N2'
_shelx_space_group_comment
;
The symmetry employed for this shelxl refinement is uniquely defined
by the following loop, which should always be used as a source of
symmetry information in preference to the above space-group names.
They are only intended as comments.
;
_cell_oxdiff_angle_alpha 89.9940(5)
_cell_oxdiff_angle_beta 107.7374(7)
_cell_oxdiff_angle_gamma 89.9973(6)
_cell_oxdiff_length_a 17.92645(16)
_cell_oxdiff_length_b 12.26659(8)
_cell_oxdiff_length_c 31.3048(2)
_cell_oxdiff_measurement_reflns_used 50167
_cell_oxdiff_volume 6556.58(8)
_shelx_estimated_absorpt_t_max 0.939
_shelx_estimated_absorpt_t_min 0.903
_diffrn_oxdiff_digest_od_ed
;

;
_diffrn_oxdiff_measurement_exp_name exp_96_DVT-458_ligand_full_exp.par
_olex2_refinement_description
;
1. Fixed Uiso
 At 1.2 times of:
  All C(H) groups, All C(H,H) groups, All N(H) groups
 At 1.5 times of:
  All C(H,H,H) groups
2. Restrained distances
 C27-C32 \\sim C27-C32A
 with sigma of 0.02
 C32-C34 \\sim C32A-C34A
 with sigma of 0.02
 C32-C33 \\sim C32A-C33A
 with sigma of 0.02
 C27-C34 \\sim C27-C34A
 with sigma of 0.04
 C27-C33 \\sim C27-C33A
 with sigma of 0.04
 C34-C33 \\sim C34A-C33A
 with sigma of 0.04
 C11-C12 \\sim C11-C12A
 with sigma of 0.02
 C11-C13 \\sim C11-C13A
 with sigma of 0.02
3. Uiso/Uaniso restraints and constraints
Uanis(C34) = Uanis(C34A) = Uanis(C32A) = Uanis(C32) = Uanis(C33) = Uanis(C33A)
Uanis(C13A) = Uanis(C13) = Uanis(C12A) = Uanis(C12)
4. Others
 Sof(C33A)=Sof(H33D)=Sof(H33E)=Sof(H33F)=Sof(C32A)=Sof(H32A)=Sof(C34A)=
 Sof(H34D)=Sof(H34E)=Sof(H34F)=1-FVAR(1)
 Sof(C32)=Sof(H32)=Sof(C34)=Sof(H34A)=Sof(H34B)=Sof(H34C)=Sof(C33)=Sof(H33A)=
 Sof(H33B)=Sof(H33C)=FVAR(1)
 Sof(H2)=1-FVAR(2)
 Sof(H1)=FVAR(2)
 Sof(H11A)=Sof(C13A)=Sof(H13D)=Sof(H13E)=Sof(H13F)=Sof(C12A)=Sof(H12D)=
 Sof(H12E)=Sof(H12F)=1-FVAR(3)
 Sof(H11)=Sof(C12)=Sof(H12A)=Sof(H12B)=Sof(H12C)=Sof(C13)=Sof(H13A)=Sof(H13B)=
 Sof(H13C)=FVAR(3)
5.a Ternary CH refined with riding coordinates:
 C8(H8), C35(H35), C23(H23), C11(H11), C11(H11A), C20(H20), C32(H32), C32A(H32A)
5.b Aromatic/amide H refined with riding coordinates:
 N1(H1), N2(H2), C4(H4), C30(H30), C29(H29), C18(H18), C6(H6), C16(H16),
 C28(H28), C5(H5), C17(H17)
5.c Idealised Me refined as rotating group:
 C10(H10A,H10B,H10C), C9(H9A,H9B,H9C), C22(H22A,H22B,H22C), C24(H24A,H24B,
 H24C), C25(H25A,H25B,H25C), C37(H37A,H37B,H37C), C36(H36A,H36B,H36C), C21(H21A,
 H21B,H21C), C12(H12A,H12B,H12C), C13(H13A,H13B,H13C), C34(H34A,H34B,H34C),
 C33(H33A,H33B,H33C), C33A(H33D,H33E,H33F), C34A(H34D,H34E,H34F), C13A(H13D,
 H13E,H13F), C12A(H12D,H12E,H12F)
;
_olex2_submission_special_instructions 'No special instructions were received'
_oxdiff_exptl_absorpt_empirical_details
;
Empirical correction (ABSPACK) includes:
- Absorption correction using spherical harmonics
- Frame scaling
;
_oxdiff_exptl_absorpt_empirical_full_max 2.493
_oxdiff_exptl_absorpt_empirical_full_min 0.256

loop_
_space_group_symop_operation_xyz
'x, y, z'
'-x, y, -z+1/2'
'x+1/2, y+1/2, z'
'-x+1/2, y+1/2, -z+1/2'
'-x, -y, -z'
'x, -y, z-1/2'
'-x+1/2, -y+1/2, -z'
'x+1/2, -y+1/2, z-1/2'

loop_
_atom_site_label
_atom_site_type_symbol
_atom_site_fract_x
_atom_site_fract_y
_atom_site_fract_z
_atom_site_U_iso_or_equiv
_atom_site_adp_type
_atom_site_occupancy
_atom_site_site_symmetry_order
_atom_site_calc_flag
_atom_site_refinement_flags_posn
_atom_site_refinement_flags_adp
_atom_site_refinement_flags_occupancy
_atom_site_disorder_assembly
_atom_site_disorder_group
N1 N 0.71795(5) 0.44363(7) 0.64670(3) 0.0205(2) Uani 1 1 d . . . . .
H1 H 0.709579 0.463835 0.671828 0.025 Uiso 0.57(2) 1 calc R U P . .
N2 N 0.61258(6) 0.55201(8) 0.61018(3) 0.0222(2) Uani 1 1 d . . . . .
H2 H 0.572300 0.565240 0.586402 0.027 Uiso 0.43(2) 1 calc R U P . .
C1 C 0.66265(6) 0.47426(8) 0.60885(3) 0.0179(2) Uani 1 1 d . . . . .
C2 C 0.65283(7) 0.42124(9) 0.56420(4) 0.0210(2) Uani 1 1 d . . . . .
C3 C 0.70824(7) 0.44056(9) 0.54150(4) 0.0239(2) Uani 1 1 d . . . . .
C14 C 0.78796(7) 0.38331(9) 0.65195(4) 0.0231(2) Uani 1 1 d . . . . .
C26 C 0.62340(7) 0.61489(9) 0.65006(4) 0.0259(2) Uani 1 1 d . . . . .
C8 C 0.77689(7) 0.51831(9) 0.55867(4) 0.0246(2) Uani 1 1 d . . . . .
H8 H 0.779135 0.541094 0.589707 0.030 Uiso 1 1 calc R U . . .
C31 C 0.60731(7) 0.57057(10) 0.68787(4) 0.0270(3) Uani 1 1 d . . . . .
C19 C 0.78742(8) 0.27139(10) 0.64316(4) 0.0299(3) Uani 1 1 d . . . . .
C15 C 0.85895(7) 0.44019(11) 0.67076(4) 0.0309(3) Uani 1 1 d . . . . .
C10 C 0.76426(8) 0.62104(10) 0.52929(4) 0.0308(3) Uani 1 1 d . . . . .
H10A H 0.762730 0.600943 0.498734 0.046 Uiso 1 1 calc R U . . .
H10B H 0.807391 0.672240 0.541728 0.046 Uiso 1 1 calc R U . . .
H10C H 0.714612 0.655491 0.528654 0.046 Uiso 1 1 calc R U . . .
C35 C 0.57465(7) 0.45608(10) 0.68664(4) 0.0299(3) Uani 1 1 d . . . . .
H35 H 0.591320 0.414339 0.663657 0.036 Uiso 1 1 calc R U . . .
C7 C 0.58654(8) 0.35569(10) 0.54464(4) 0.0310(3) Uani 1 1 d . . . . .
C23 C 0.71292(9) 0.20465(10) 0.62899(4) 0.0328(3) Uani 1 1 d . . . . .
H23 H 0.667614 0.256307 0.621489 0.039 Uiso 1 1 calc R U . . .
C11 C 0.52191(8) 0.33805(12) 0.56624(4) 0.0371(3) Uani 1 1 d D . . . .
H11 H 0.537555 0.370620 0.596978 0.045 Uiso 0.484(6) 1 calc R U P A 1
H11A H 0.545805 0.354503 0.598846 0.045 Uiso 0.516(6) 1 calc R U P A 2
C4 C 0.69763(9) 0.39131(10) 0.50001(4) 0.0360(3) Uani 1 1 d . . . . .
H4 H 0.734918 0.403577 0.484502 0.043 Uiso 1 1 calc R U . . .
C30 C 0.61769(8) 0.63702(11) 0.72537(4) 0.0348(3) Uani 1 1 d . . . . .
H30 H 0.607433 0.608163 0.751184 0.042 Uiso 1 1 calc R U . . .
C20 C 0.85738(8) 0.55881(12) 0.68414(4) 0.0352(3) Uani 1 1 d . . . . .
H20 H 0.810833 0.593241 0.662096 0.042 Uiso 1 1 calc R U . . .
C9 C 0.85550(8) 0.46500(12) 0.56104(5) 0.0385(3) Uani 1 1 d . . . . .
H9A H 0.862523 0.398849 0.579391 0.058 Uiso 1 1 calc R U . . .
H9B H 0.898198 0.516119 0.574517 0.058 Uiso 1 1 calc R U . . .
H9C H 0.855977 0.445986 0.530716 0.058 Uiso 1 1 calc R U . . .
C27 C 0.64788(11) 0.72331(11) 0.65002(5) 0.0432(4) Uani 1 1 d D . . . .
C29 C 0.64251(10) 0.74378(12) 0.72592(5) 0.0433(4) Uani 1 1 d . . . . .
H29 H 0.649463 0.787526 0.751890 0.052 Uiso 1 1 calc R U . . .
C22 C 0.84535(9) 0.56718(14) 0.73047(5) 0.0451(4) Uani 1 1 d . . . . .
H22A H 0.890273 0.534643 0.753042 0.068 Uiso 1 1 calc R U . . .
H22B H 0.797462 0.528225 0.730174 0.068 Uiso 1 1 calc R U . . .
H22C H 0.840630 0.644024 0.737816 0.068 Uiso 1 1 calc R U . . .
C18 C 0.85996(10) 0.21961(13) 0.65070(5) 0.0482(4) Uani 1 1 d . . . . .
H18 H 0.860945 0.144180 0.644023 0.058 Uiso 1 1 calc R U . . .
C24 C 0.70724(11) 0.13226(12) 0.66796(5) 0.0463(4) Uani 1 1 d . . . . .
H24A H 0.750389 0.079578 0.675478 0.069 Uiso 1 1 calc R U . . .
H24B H 0.657172 0.093199 0.659072 0.069 Uiso 1 1 calc R U . . .
H24C H 0.710538 0.177849 0.694182 0.069 Uiso 1 1 calc R U . . .
C6 C 0.57910(11) 0.30833(13) 0.50304(5) 0.0484(4) Uani 1 1 d . . . . .
H6 H 0.535088 0.263366 0.489514 0.058 Uiso 1 1 calc R U . . .
C16 C 0.92907(8) 0.38388(15) 0.67804(5) 0.0474(4) Uani 1 1 d . . . . .
H16 H 0.977291 0.421120 0.690480 0.057 Uiso 1 1 calc R U . . .
C25 C 0.70736(12) 0.13681(11) 0.58714(5) 0.0496(4) Uani 1 1 d . . . . .
H25A H 0.709089 0.185238 0.562561 0.074 Uiso 1 1 calc R U . . .
H25B H 0.658014 0.096015 0.578454 0.074 Uiso 1 1 calc R U . . .
H25C H 0.751428 0.085714 0.593591 0.074 Uiso 1 1 calc R U . . .
C28 C 0.65711(12) 0.78636(12) 0.68846(5) 0.0515(4) Uani 1 1 d . . . . .
H28 H 0.673754 0.859969 0.688806 0.062 Uiso 1 1 calc R U . . .
C5 C 0.63425(12) 0.32529(12) 0.48105(5) 0.0500(4) Uani 1 1 d . . . . .
H5 H 0.628366 0.291435 0.452917 0.060 Uiso 1 1 calc R U . . .
C37 C 0.60473(12) 0.39410(13) 0.73065(5) 0.0514(4) Uani 1 1 d . . . . .
H37A H 0.662092 0.391795 0.739924 0.077 Uiso 1 1 calc R U . . .
H37B H 0.584023 0.319605 0.726611 0.077 Uiso 1 1 calc R U . . .
H37C H 0.587467 0.430987 0.753761 0.077 Uiso 1 1 calc R U . . .
C36 C 0.48499(9) 0.46109(14) 0.67038(7) 0.0539(5) Uani 1 1 d . . . . .
H36A H 0.466458 0.502694 0.691893 0.081 Uiso 1 1 calc R U . . .
H36B H 0.463668 0.386979 0.667847 0.081 Uiso 1 1 calc R U . . .
H36C H 0.467484 0.496813 0.641005 0.081 Uiso 1 1 calc R U . . .
C17 C 0.92968(10) 0.27422(16) 0.66741(6) 0.0568(5) Uani 1 1 d . . . . .
H17 H 0.977939 0.237163 0.671655 0.068 Uiso 1 1 calc R U . . .
C21 C 0.92945(10) 0.62473(17) 0.68333(6) 0.0581(5) Uani 1 1 d . . . . .
H21A H 0.920695 0.702023 0.688107 0.087 Uiso 1 1 calc R U . . .
H21B H 0.938452 0.615486 0.654193 0.087 Uiso 1 1 calc R U . . .
H21C H 0.975343 0.598862 0.707168 0.087 Uiso 1 1 calc R U . . .
C32 C 0.6498(2) 0.7766(2) 0.60551(9) 0.0392(4) Uani 0.612(3) 1 d D . P B 1
H32 H 0.641149 0.718097 0.582277 0.047 Uiso 0.612(3) 1 calc R U P B 1
C12 C 0.5089(3) 0.2081(5) 0.56919(17) 0.0406(5) Uani 0.484(6) 1 d D . P A 1
H12A H 0.494172 0.176708 0.538983 0.061 Uiso 0.484(6) 1 calc R U P A 1
H12B H 0.467068 0.194656 0.582686 0.061 Uiso 0.484(6) 1 calc R U P A 1
H12C H 0.557519 0.174272 0.587695 0.061 Uiso 0.484(6) 1 calc R U P A 1
C13 C 0.4505(3) 0.3893(4) 0.53840(14) 0.0406(5) Uani 0.484(6) 1 d D . P A 1
H13A H 0.459617 0.467491 0.535924 0.061 Uiso 0.484(6) 1 calc R U P A 1
H13B H 0.408571 0.378654 0.552052 0.061 Uiso 0.484(6) 1 calc R U P A 1
H13C H 0.435218 0.356304 0.508475 0.061 Uiso 0.484(6) 1 calc R U P A 1
C34 C 0.73261(19) 0.8228(2) 0.61334(10) 0.0392(4) Uani 0.612(3) 1 d D . P B 1
H34A H 0.736603 0.854538 0.585389 0.059 Uiso 0.612(3) 1 calc R U P B 1
H34B H 0.771132 0.764116 0.623083 0.059 Uiso 0.612(3) 1 calc R U P B 1
H34C H 0.742888 0.879307 0.636559 0.059 Uiso 0.612(3) 1 calc R U P B 1
C33 C 0.58699(18) 0.8638(2) 0.58817(8) 0.0392(4) Uani 0.612(3) 1 d D . P B 1
H33A H 0.593949 0.921660 0.610618 0.059 Uiso 0.612(3) 1 calc R U P B 1
H33B H 0.535059 0.830889 0.582556 0.059 Uiso 0.612(3) 1 calc R U P B 1
H33C H 0.591656 0.894613 0.560223 0.059 Uiso 0.612(3) 1 calc R U P B 1
C33A C 0.6146(3) 0.8336(3) 0.58303(13) 0.0392(4) Uani 0.388(3) 1 d D . P B 2
H33D H 0.605719 0.899193 0.598706 0.059 Uiso 0.388(3) 1 calc R U P B 2
H33E H 0.567042 0.788814 0.574712 0.059 Uiso 0.388(3) 1 calc R U P B 2
H33F H 0.627452 0.854752 0.555917 0.059 Uiso 0.388(3) 1 calc R U P B 2
C32A C 0.6827(3) 0.7680(3) 0.61397(14) 0.0392(4) Uani 0.388(3) 1 d D . P B 2
H32A H 0.692110 0.704254 0.596382 0.047 Uiso 0.388(3) 1 calc R U P B 2
C34A C 0.7579(3) 0.8353(3) 0.62800(15) 0.0392(4) Uani 0.388(3) 1 d D . P B 2
H34D H 0.749509 0.901070 0.643696 0.059 Uiso 0.388(3) 1 calc R U P B 2
H34E H 0.772223 0.856002 0.601309 0.059 Uiso 0.388(3) 1 calc R U P B 2
H34F H 0.800114 0.791864 0.648010 0.059 Uiso 0.388(3) 1 calc R U P B 2
C13A C 0.4529(3) 0.4269(4) 0.54747(14) 0.0406(5) Uani 0.516(6) 1 d D . P A 2
H13D H 0.474649 0.500532 0.554064 0.061 Uiso 0.516(6) 1 calc R U P A 2
H13E H 0.412209 0.415946 0.562017 0.061 Uiso 0.516(6) 1 calc R U P A 2
H13F H 0.430135 0.418140 0.514973 0.061 Uiso 0.516(6) 1 calc R U P A 2
C12A C 0.4857(2) 0.2283(4) 0.56395(16) 0.0406(5) Uani 0.516(6) 1 d D . P A 2
H12D H 0.458751 0.209800 0.532589 0.061 Uiso 0.516(6) 1 calc R U P A 2
H12E H 0.447996 0.228666 0.580957 0.061 Uiso 0.516(6) 1 calc R U P A 2
H12F H 0.526616 0.174190 0.576805 0.061 Uiso 0.516(6) 1 calc R U P A 2

loop_
_atom_site_aniso_label
_atom_site_aniso_U_11
_atom_site_aniso_U_22
_atom_site_aniso_U_33
_atom_site_aniso_U_23
_atom_site_aniso_U_13
_atom_site_aniso_U_12
N1 0.0206(4) 0.0209(5) 0.0196(4) -0.0012(3) 0.0053(3) 0.0022(4)
N2 0.0248(5) 0.0188(4) 0.0221(5) 0.0015(4) 0.0059(4) 0.0040(4)
C1 0.0199(5) 0.0140(5) 0.0198(5) 0.0006(4) 0.0062(4) -0.0040(4)
C2 0.0278(5) 0.0150(5) 0.0199(5) -0.0005(4) 0.0067(4) -0.0025(4)
C3 0.0336(6) 0.0153(5) 0.0252(5) 0.0009(4) 0.0124(5) 0.0010(4)
C14 0.0238(5) 0.0247(6) 0.0226(5) 0.0074(4) 0.0097(4) 0.0060(4)
C26 0.0334(6) 0.0197(5) 0.0260(6) 0.0007(4) 0.0115(5) 0.0081(5)
C8 0.0256(6) 0.0225(5) 0.0280(6) 0.0053(4) 0.0114(5) 0.0009(4)
C31 0.0291(6) 0.0265(6) 0.0274(6) 0.0041(5) 0.0116(5) 0.0118(5)
C19 0.0418(7) 0.0246(6) 0.0295(6) 0.0108(5) 0.0199(5) 0.0115(5)
C15 0.0233(6) 0.0420(7) 0.0265(6) 0.0147(5) 0.0061(5) 0.0018(5)
C10 0.0342(6) 0.0240(6) 0.0332(6) 0.0073(5) 0.0087(5) -0.0042(5)
C35 0.0348(6) 0.0281(6) 0.0331(6) 0.0087(5) 0.0197(5) 0.0085(5)
C7 0.0405(7) 0.0281(6) 0.0223(6) -0.0012(5) 0.0064(5) -0.0146(5)
C23 0.0596(8) 0.0159(5) 0.0298(6) 0.0017(5) 0.0240(6) 0.0008(5)
C11 0.0338(7) 0.0463(8) 0.0270(6) 0.0030(6) 0.0029(5) -0.0210(6)
C4 0.0616(9) 0.0228(6) 0.0323(7) -0.0033(5) 0.0273(6) -0.0033(6)
C30 0.0442(7) 0.0371(7) 0.0268(6) 0.0030(5) 0.0160(5) 0.0156(6)
C20 0.0300(6) 0.0409(7) 0.0280(6) 0.0067(5) -0.0011(5) -0.0135(5)
C9 0.0345(7) 0.0435(8) 0.0441(8) 0.0148(6) 0.0215(6) 0.0104(6)
C27 0.0807(11) 0.0192(6) 0.0384(7) -0.0026(5) 0.0312(7) 0.0024(6)
C29 0.0639(10) 0.0357(7) 0.0328(7) -0.0087(6) 0.0185(7) 0.0123(7)
C22 0.0486(8) 0.0498(9) 0.0324(7) -0.0024(6) 0.0056(6) -0.0211(7)
C18 0.0632(10) 0.0418(8) 0.0513(9) 0.0247(7) 0.0346(8) 0.0335(8)
C24 0.0868(12) 0.0266(7) 0.0323(7) 0.0021(5) 0.0283(8) -0.0109(7)
C6 0.0761(11) 0.0410(8) 0.0259(7) -0.0104(6) 0.0124(7) -0.0359(8)
C16 0.0236(6) 0.0740(11) 0.0447(8) 0.0307(8) 0.0104(6) 0.0115(7)
C25 0.1012(14) 0.0217(6) 0.0357(7) 0.0008(5) 0.0358(8) 0.0066(7)
C28 0.0943(13) 0.0229(7) 0.0458(9) -0.0091(6) 0.0341(9) 0.0000(7)
C5 0.0957(13) 0.0323(7) 0.0273(7) -0.0135(6) 0.0267(8) -0.0231(8)
C37 0.0876(12) 0.0349(8) 0.0388(8) 0.0140(6) 0.0295(8) 0.0227(8)
C36 0.0378(8) 0.0440(9) 0.0904(13) 0.0213(9) 0.0351(8) 0.0060(7)
C17 0.0408(8) 0.0756(12) 0.0627(10) 0.0399(9) 0.0288(8) 0.0373(8)
C21 0.0464(9) 0.0783(13) 0.0407(8) 0.0139(8) 0.0003(7) -0.0340(9)
C32 0.0645(12) 0.0204(5) 0.0321(6) -0.0036(5) 0.0139(7) -0.0062(6)
C12 0.0302(8) 0.0454(16) 0.0398(9) 0.0039(6) 0.0011(9) -0.0194(12)
C13 0.0302(8) 0.0454(16) 0.0398(9) 0.0039(6) 0.0011(9) -0.0194(12)
C34 0.0645(12) 0.0204(5) 0.0321(6) -0.0036(5) 0.0139(7) -0.0062(6)
C33 0.0645(12) 0.0204(5) 0.0321(6) -0.0036(5) 0.0139(7) -0.0062(6)
C33A 0.0645(12) 0.0204(5) 0.0321(6) -0.0036(5) 0.0139(7) -0.0062(6)
C32A 0.0645(12) 0.0204(5) 0.0321(6) -0.0036(5) 0.0139(7) -0.0062(6)
C34A 0.0645(12) 0.0204(5) 0.0321(6) -0.0036(5) 0.0139(7) -0.0062(6)
C13A 0.0302(8) 0.0454(16) 0.0398(9) 0.0039(6) 0.0011(9) -0.0194(12)
C12A 0.0302(8) 0.0454(16) 0.0398(9) 0.0039(6) 0.0011(9) -0.0194(12)

loop_
_atom_type_symbol
_atom_type_description
_atom_type_scat_dispersion_real
_atom_type_scat_dispersion_imag
_atom_type_scat_source
C C 0.0181 0.0091 'International Tables Vol C Tables 4.2.6.8 and 6.1.1.4'
H H 0.0000 0.0000 'International Tables Vol C Tables 4.2.6.8 and 6.1.1.4'
N N 0.0311 0.0180 'International Tables Vol C Tables 4.2.6.8 and 6.1.1.4'

loop_
_exptl_crystal_face_index_h
_exptl_crystal_face_index_k
_exptl_crystal_face_index_l
_exptl_crystal_face_perp_dist
-2 0 1 0.0799
1 2 0 0.1046
-1 -2 0 0.0609
11 2 -6 0.1255
11 -2 -7 0.1315
0 -8 -2 0.1017
1 0 19 0.1063
5 -4 12 0.1454
5 -6 -12 0.0983
-5 5 15 0.0683
-1 0 -19 0.0352

loop_
_geom_angle_atom_site_label_1
_geom_angle_atom_site_label_2
_geom_angle_atom_site_label_3
_geom_angle
_geom_angle_site_symmetry_1
_geom_angle_site_symmetry_3
_geom_angle_publ_flag
C1 N1 H1 115.3 . . ?
C1 N1 C14 129.34(9) . . ?
C14 N1 H1 115.3 . . ?
C1 N2 H2 119.8 . . ?
C1 N2 C26 120.33(9) . . ?
C26 N2 H2 119.8 . . ?
N1 C1 C2 122.97(9) . . ?
N2 C1 N1 119.99(10) . . ?
N2 C1 C2 117.02(9) . . ?
C3 C2 C1 119.76(10) . . ?
C3 C2 C7 120.53(10) . . ?
C7 C2 C1 119.67(10) . . ?
C2 C3 C8 123.20(10) . . ?
C4 C3 C2 118.78(11) . . ?
C4 C3 C8 117.91(11) . . ?
C19 C14 N1 122.31(11) . . ?
C19 C14 C15 121.18(11) . . ?
C15 C14 N1 116.23(11) . . ?
C31 C26 N2 121.13(11) . . ?
C27 C26 N2 118.09(11) . . ?
C27 C26 C31 120.74(11) . . ?
C3 C8 H8 107.9 . . ?
C3 C8 C10 110.33(10) . . ?
C3 C8 C9 112.48(11) . . ?
C10 C8 H8 107.9 . . ?
C9 C8 H8 107.9 . . ?
C9 C8 C10 110.14(10) . . ?
C26 C31 C35 120.77(11) . . ?
C30 C31 C26 118.20(12) . . ?
C30 C31 C35 120.92(11) . . ?
C14 C19 C23 122.75(11) . . ?
C14 C19 C18 117.46(14) . . ?
C18 C19 C23 119.68(13) . . ?
C14 C15 C20 119.91(11) . . ?
C16 C15 C14 118.50(14) . . ?
C16 C15 C20 121.55(13) . . ?
C8 C10 H10A 109.5 . . ?
C8 C10 H10B 109.5 . . ?
C8 C10 H10C 109.5 . . ?
H10A C10 H10B 109.5 . . ?
H10A C10 H10C 109.5 . . ?
H10B C10 H10C 109.5 . . ?
C31 C35 H35 107.1 . . ?
C31 C35 C37 114.33(12) . . ?
C31 C35 C36 109.19(11) . . ?
C37 C35 H35 107.1 . . ?
C37 C35 C36 111.57(13) . . ?
C36 C35 H35 107.1 . . ?
C2 C7 C11 122.82(11) . . ?
C6 C7 C2 118.10(12) . . ?
C6 C7 C11 119.04(12) . . ?
C19 C23 H23 107.9 . . ?
C19 C23 C24 110.23(12) . . ?
C19 C23 C25 111.52(12) . . ?
C24 C23 H23 107.9 . . ?
C25 C23 H23 107.9 . . ?
C25 C23 C24 111.26(11) . . ?
C7 C11 H11 110.0 . . ?
C7 C11 H11A 106.1 . . ?
C7 C11 C12 107.9(2) . . ?
C7 C11 C13A 110.08(16) . . ?
C12 C11 H11 110.0 . . ?
C13 C11 C7 108.79(18) . . ?
C13 C11 H11 110.0 . . ?
C13 C11 C12 110.14(19) . . ?
C13A C11 H11A 106.1 . . ?
C12A C11 C7 119.1(2) . . ?
C12A C11 H11A 106.1 . . ?
C12A C11 C13A 108.58(19) . . ?
C3 C4 H4 119.4 . . ?
C5 C4 C3 121.25(13) . . ?
C5 C4 H4 119.4 . . ?
C31 C30 H30 119.2 . . ?
C29 C30 C31 121.64(12) . . ?
C29 C30 H30 119.2 . . ?
C15 C20 H20 107.2 . . ?
C15 C20 C22 110.19(11) . . ?
C15 C20 C21 114.54(14) . . ?
C22 C20 H20 107.2 . . ?
C21 C20 H20 107.2 . . ?
C21 C20 C22 110.05(12) . . ?
C8 C9 H9A 109.5 . . ?
C8 C9 H9B 109.5 . . ?
C8 C9 H9C 109.5 . . ?
H9A C9 H9B 109.5 . . ?
H9A C9 H9C 109.5 . . ?
H9B C9 H9C 109.5 . . ?
C26 C27 C32 119.64(14) . . ?
C26 C27 C32A 122.22(19) . . ?
C28 C27 C26 118.68(13) . . ?
C28 C27 C32 120.77(15) . . ?
C28 C27 C32A 117.6(2) . . ?
C30 C29 H29 120.3 . . ?
C28 C29 C30 119.47(13) . . ?
C28 C29 H29 120.3 . . ?
C20 C22 H22A 109.5 . . ?
C20 C22 H22B 109.5 . . ?
C20 C22 H22C 109.5 . . ?
H22A C22 H22B 109.5 . . ?
H22A C22 H22C 109.5 . . ?
H22B C22 H22C 109.5 . . ?
C19 C18 H18 118.9 . . ?
C17 C18 C19 122.23(15) . . ?
C17 C18 H18 118.9 . . ?
C23 C24 H24A 109.5 . . ?
C23 C24 H24B 109.5 . . ?
C23 C24 H24C 109.5 . . ?
H24A C24 H24B 109.5 . . ?
H24A C24 H24C 109.5 . . ?
H24B C24 H24C 109.5 . . ?
C7 C6 H6 119.2 . . ?
C5 C6 C7 121.54(13) . . ?
C5 C6 H6 119.2 . . ?
C15 C16 H16 119.5 . . ?
C17 C16 C15 121.02(15) . . ?
C17 C16 H16 119.5 . . ?
C23 C25 H25A 109.5 . . ?
C23 C25 H25B 109.5 . . ?
C23 C25 H25C 109.5 . . ?
H25A C25 H25B 109.5 . . ?
H25A C25 H25C 109.5 . . ?
H25B C25 H25C 109.5 . . ?
C27 C28 H28 119.4 . . ?
C29 C28 C27 121.27(14) . . ?
C29 C28 H28 119.4 . . ?
C4 C5 C6 119.76(12) . . ?
C4 C5 H5 120.1 . . ?
C6 C5 H5 120.1 . . ?
C35 C37 H37A 109.5 . . ?
C35 C37 H37B 109.5 . . ?
C35 C37 H37C 109.5 . . ?
H37A C37 H37B 109.5 . . ?
H37A C37 H37C 109.5 . . ?
H37B C37 H37C 109.5 . . ?
C35 C36 H36A 109.5 . . ?
C35 C36 H36B 109.5 . . ?
C35 C36 H36C 109.5 . . ?
H36A C36 H36B 109.5 . . ?
H36A C36 H36C 109.5 . . ?
H36B C36 H36C 109.5 . . ?
C18 C17 C16 119.46(13) . . ?
C18 C17 H17 120.3 . . ?
C16 C17 H17 120.3 . . ?
C20 C21 H21A 109.5 . . ?
C20 C21 H21B 109.5 . . ?
C20 C21 H21C 109.5 . . ?
H21A C21 H21B 109.5 . . ?
H21A C21 H21C 109.5 . . ?
H21B C21 H21C 109.5 . . ?
C27 C32 H32 108.0 . . ?
C34 C32 C27 107.3(2) . . ?
C34 C32 H32 108.0 . . ?
C33 C32 C27 113.5(2) . . ?
C33 C32 H32 108.0 . . ?
C33 C32 C34 111.7(2) . . ?
C11 C12 H12A 109.5 . . ?
C11 C12 H12B 109.5 . . ?
C11 C12 H12C 109.5 . . ?
H12A C12 H12B 109.5 . . ?
H12A C12 H12C 109.5 . . ?
H12B C12 H12C 109.5 . . ?
C11 C13 H13A 109.5 . . ?
C11 C13 H13B 109.5 . . ?
C11 C13 H13C 109.5 . . ?
H13A C13 H13B 109.5 . . ?
H13A C13 H13C 109.5 . . ?
H13B C13 H13C 109.5 . . ?
C32 C34 H34A 109.5 . . ?
C32 C34 H34B 109.5 . . ?
C32 C34 H34C 109.5 . . ?
H34A C34 H34B 109.5 . . ?
H34A C34 H34C 109.5 . . ?
H34B C34 H34C 109.5 . . ?
C32 C33 H33A 109.5 . . ?
C32 C33 H33B 109.5 . . ?
C32 C33 H33C 109.5 . . ?
H33A C33 H33B 109.5 . . ?
H33A C33 H33C 109.5 . . ?
H33B C33 H33C 109.5 . . ?
H33D C33A H33E 109.5 . . ?
H33D C33A H33F 109.5 . . ?
H33E C33A H33F 109.5 . . ?
C32A C33A H33D 109.5 . . ?
C32A C33A H33E 109.5 . . ?
C32A C33A H33F 109.5 . . ?
C27 C32A H32A 107.3 . . ?
C33A C32A C27 103.1(3) . . ?
C33A C32A H32A 107.3 . . ?
C34A C32A C27 119.9(3) . . ?
C34A C32A C33A 111.2(3) . . ?
C34A C32A H32A 107.3 . . ?
C32A C34A H34D 109.5 . . ?
C32A C34A H34E 109.5 . . ?
C32A C34A H34F 109.5 . . ?
H34D C34A H34E 109.5 . . ?
H34D C34A H34F 109.5 . . ?
H34E C34A H34F 109.5 . . ?
C11 C13A H13D 109.5 . . ?
C11 C13A H13E 109.5 . . ?
C11 C13A H13F 109.5 . . ?
H13D C13A H13E 109.5 . . ?
H13D C13A H13F 109.5 . . ?
H13E C13A H13F 109.5 . . ?
C11 C12A H12D 109.5 . . ?
C11 C12A H12E 109.5 . . ?
C11 C12A H12F 109.5 . . ?
H12D C12A H12E 109.5 . . ?
H12D C12A H12F 109.5 . . ?
H12E C12A H12F 109.5 . . ?

loop_
_geom_bond_atom_site_label_1
_geom_bond_atom_site_label_2
_geom_bond_distance
_geom_bond_site_symmetry_2
_geom_bond_publ_flag
N1 H1 0.8800 . ?
N1 C1 1.3462(14) . ?
N1 C14 1.4227(14) . ?
N2 H2 0.8800 . ?
N2 C1 1.3190(14) . ?
N2 C26 1.4294(15) . ?
C1 C2 1.5027(14) . ?
C2 C3 1.4063(16) . ?
C2 C7 1.4107(16) . ?
C3 C8 1.5198(16) . ?
C3 C4 1.3923(17) . ?
C14 C19 1.3997(17) . ?
C14 C15 1.4131(17) . ?
C26 C31 1.4098(17) . ?
C26 C27 1.4006(18) . ?
C8 H8 1.0000 . ?
C8 C10 1.5357(16) . ?
C8 C9 1.5346(17) . ?
C31 C35 1.5176(18) . ?
C31 C30 1.3945(18) . ?
C19 C23 1.513(2) . ?
C19 C18 1.4010(19) . ?
C15 C20 1.517(2) . ?
C15 C16 1.3909(19) . ?
C10 H10A 0.9800 . ?
C10 H10B 0.9800 . ?
C10 H10C 0.9800 . ?
C35 H35 1.0000 . ?
C35 C37 1.5212(18) . ?
C35 C36 1.532(2) . ?
C7 C11 1.5241(18) . ?
C7 C6 1.3949(18) . ?
C23 H23 1.0000 . ?
C23 C24 1.5371(17) . ?
C23 C25 1.5296(18) . ?
C11 H11 1.0000 . ?
C11 H11A 1.0000 . ?
C11 C12 1.618(5) . ?
C11 C13 1.454(5) . ?
C11 C13A 1.619(5) . ?
C11 C12A 1.486(5) . ?
C4 H4 0.9500 . ?
C4 C5 1.374(2) . ?
C30 H30 0.9500 . ?
C30 C29 1.382(2) . ?
C20 H20 1.0000 . ?
C20 C22 1.533(2) . ?
C20 C21 1.5309(19) . ?
C9 H9A 0.9800 . ?
C9 H9B 0.9800 . ?
C9 H9C 0.9800 . ?
C27 C28 1.3973(19) . ?
C27 C32 1.549(3) . ?
C27 C32A 1.546(5) . ?
C29 H29 0.9500 . ?
C29 C28 1.380(2) . ?
C22 H22A 0.9800 . ?
C22 H22B 0.9800 . ?
C22 H22C 0.9800 . ?
C18 H18 0.9500 . ?
C18 C17 1.373(3) . ?
C24 H24A 0.9800 . ?
C24 H24B 0.9800 . ?
C24 H24C 0.9800 . ?
C6 H6 0.9500 . ?
C6 C5 1.382(2) . ?
C16 H16 0.9500 . ?
C16 C17 1.387(3) . ?
C25 H25A 0.9800 . ?
C25 H25B 0.9800 . ?
C25 H25C 0.9800 . ?
C28 H28 0.9500 . ?
C5 H5 0.9500 . ?
C37 H37A 0.9800 . ?
C37 H37B 0.9800 . ?
C37 H37C 0.9800 . ?
C36 H36A 0.9800 . ?
C36 H36B 0.9800 . ?
C36 H36C 0.9800 . ?
C17 H17 0.9500 . ?
C21 H21A 0.9800 . ?
C21 H21B 0.9800 . ?
C21 H21C 0.9800 . ?
C32 H32 1.0000 . ?
C32 C34 1.537(4) . ?
C32 C33 1.527(4) . ?
C12 H12A 0.9800 . ?
C12 H12B 0.9800 . ?
C12 H12C 0.9800 . ?
C13 H13A 0.9800 . ?
C13 H13B 0.9800 . ?
C13 H13C 0.9800 . ?
C34 H34A 0.9800 . ?
C34 H34B 0.9800 . ?
C34 H34C 0.9800 . ?
C33 H33A 0.9800 . ?
C33 H33B 0.9800 . ?
C33 H33C 0.9800 . ?
C33A H33D 0.9800 . ?
C33A H33E 0.9800 . ?
C33A H33F 0.9800 . ?
C33A C32A 1.535(6) . ?
C32A H32A 1.0000 . ?
C32A C34A 1.526(6) . ?
C34A H34D 0.9800 . ?
C34A H34E 0.9800 . ?
C34A H34F 0.9800 . ?
C13A H13D 0.9800 . ?
C13A H13E 0.9800 . ?
C13A H13F 0.9800 . ?
C12A H12D 0.9800 . ?
C12A H12E 0.9800 . ?
C12A H12F 0.9800 . ?

loop_
_geom_torsion_atom_site_label_1
_geom_torsion_atom_site_label_2
_geom_torsion_atom_site_label_3
_geom_torsion_atom_site_label_4
_geom_torsion
_geom_torsion_site_symmetry_1
_geom_torsion_site_symmetry_2
_geom_torsion_site_symmetry_3
_geom_torsion_site_symmetry_4
_geom_torsion_publ_flag
N1 C1 C2 C3 -72.22(14) . . . . ?
N1 C1 C2 C7 110.10(13) . . . . ?
N1 C14 C19 C23 -2.21(17) . . . . ?
N1 C14 C19 C18 -178.20(11) . . . . ?
N1 C14 C15 C20 0.11(16) . . . . ?
N1 C14 C15 C16 177.81(11) . . . . ?
N2 C1 C2 C3 109.71(12) . . . . ?
N2 C1 C2 C7 -67.97(14) . . . . ?
N2 C26 C31 C35 -2.62(17) . . . . ?
N2 C26 C31 C30 -178.78(11) . . . . ?
N2 C26 C27 C28 178.68(14) . . . . ?
N2 C26 C27 C32 9.5(2) . . . . ?
N2 C26 C27 C32A -15.4(3) . . . . ?
C1 N1 C14 C19 -72.45(16) . . . . ?
C1 N1 C14 C15 113.54(13) . . . . ?
C1 N2 C26 C31 -74.43(15) . . . . ?
C1 N2 C26 C27 107.77(14) . . . . ?
C1 C2 C3 C8 -3.33(16) . . . . ?
C1 C2 C3 C4 -179.48(11) . . . . ?
C1 C2 C7 C11 1.81(18) . . . . ?
C1 C2 C7 C6 179.60(12) . . . . ?
C2 C3 C8 C10 -108.79(13) . . . . ?
C2 C3 C8 C9 127.80(12) . . . . ?
C2 C3 C4 C5 0.3(2) . . . . ?
C2 C7 C11 C12 -127.5(2) . . . . ?
C2 C7 C11 C13 113.0(3) . . . . ?
C2 C7 C11 C13A 92.7(2) . . . . ?
C2 C7 C11 C12A -141.0(2) . . . . ?
C2 C7 C6 C5 -0.6(2) . . . . ?
C3 C2 C7 C11 -175.85(12) . . . . ?
C3 C2 C7 C6 1.94(19) . . . . ?
C3 C4 C5 C6 1.0(2) . . . . ?
C14 N1 C1 N2 -162.96(11) . . . . ?
C14 N1 C1 C2 19.02(17) . . . . ?
C14 C19 C23 C24 -106.33(14) . . . . ?
C14 C19 C23 C25 129.56(13) . . . . ?
C14 C19 C18 C17 2.0(2) . . . . ?
C14 C15 C20 C22 82.02(14) . . . . ?
C14 C15 C20 C21 -153.27(12) . . . . ?
C14 C15 C16 C17 -0.4(2) . . . . ?
C26 N2 C1 N1 9.11(16) . . . . ?
C26 N2 C1 C2 -172.75(10) . . . . ?
C26 C31 C35 C37 144.27(12) . . . . ?
C26 C31 C35 C36 -89.96(14) . . . . ?
C26 C31 C30 C29 0.43(19) . . . . ?
C26 C27 C28 C29 -0.1(3) . . . . ?
C26 C27 C32 C34 -126.23(19) . . . . ?
C26 C27 C32 C33 109.8(2) . . . . ?
C26 C27 C32A C33A 103.2(3) . . . . ?
C26 C27 C32A C34A -132.6(3) . . . . ?
C8 C3 C4 C5 -176.01(13) . . . . ?
C31 C26 C27 C28 0.9(2) . . . . ?
C31 C26 C27 C32 -168.29(18) . . . . ?
C31 C26 C27 C32A 166.8(3) . . . . ?
C31 C30 C29 C28 0.3(2) . . . . ?
C19 C14 C15 C20 -173.97(11) . . . . ?
C19 C14 C15 C16 3.73(17) . . . . ?
C19 C18 C17 C16 1.1(2) . . . . ?
C15 C14 C19 C23 171.51(11) . . . . ?
C15 C14 C19 C18 -4.48(17) . . . . ?
C15 C16 C17 C18 -2.0(2) . . . . ?
C35 C31 C30 C29 -175.72(13) . . . . ?
C7 C2 C3 C8 174.33(11) . . . . ?
C7 C2 C3 C4 -1.81(17) . . . . ?
C7 C6 C5 C4 -0.8(3) . . . . ?
C23 C19 C18 C17 -174.07(13) . . . . ?
C11 C7 C6 C5 177.27(15) . . . . ?
C4 C3 C8 C10 67.39(14) . . . . ?
C4 C3 C8 C9 -56.03(15) . . . . ?
C30 C31 C35 C37 -39.68(16) . . . . ?
C30 C31 C35 C36 86.09(15) . . . . ?
C30 C29 C28 C27 -0.5(3) . . . . ?
C20 C15 C16 C17 177.24(13) . . . . ?
C27 C26 C31 C35 175.11(13) . . . . ?
C27 C26 C31 C30 -1.04(19) . . . . ?
C18 C19 C23 C24 69.58(15) . . . . ?
C18 C19 C23 C25 -54.53(16) . . . . ?
C6 C7 C11 C12 54.7(2) . . . . ?
C6 C7 C11 C13 -64.8(3) . . . . ?
C6 C7 C11 C13A -85.1(2) . . . . ?
C6 C7 C11 C12A 41.2(3) . . . . ?
C16 C15 C20 C22 -95.61(15) . . . . ?
C16 C15 C20 C21 29.10(17) . . . . ?
C28 C27 C32 C34 64.8(3) . . . . ?
C28 C27 C32 C33 -59.1(3) . . . . ?
C28 C27 C32A C33A -90.7(3) . . . . ?
C28 C27 C32A C34A 33.4(5) . . . . ?
C32 C27 C28 C29 169.0(2) . . . . ?
C32A C27 C28 C29 -166.6(3) . . . . ?

loop_
_exptl_oxdiff_crystal_face_indexfrac_h
_exptl_oxdiff_crystal_face_indexfrac_k
_exptl_oxdiff_crystal_face_indexfrac_l
_exptl_oxdiff_crystal_face_x
_exptl_oxdiff_crystal_face_y
_exptl_oxdiff_crystal_face_z
-1.9986 0.0004 0.9972 -0.0252 -0.1403 -0.0959
0.9999 1.9980 0.0040 0.0381 0.2091 -0.1611
-0.9999 -1.9980 -0.0040 -0.0381 -0.2091 0.1611
11.2537 2.0279 -6.0932 0.2172 0.9181 0.3315
11.1629 -2.2245 -6.7644 0.1442 0.6207 0.7707
0.3396 -7.9390 -1.5444 -0.1280 -0.5200 0.8445
1.3057 -0.1073 18.5339 -0.9432 0.3322 -0.0013
5.0124 -4.1430 11.6005 -0.7449 0.2593 0.6147
5.4701 -6.0434 -11.6318 0.3602 -0.1315 0.9236
-4.5027 5.2988 14.7509 -0.5465 0.1965 -0.8141
-0.9451 -0.2583 -18.7758 0.9416 -0.3319 0.0567
